data_2018151
loop_
_publ_author_name
'Zhao, Sangen'
'Yao, Jiyong'
'Zhang, Guochun'
'Fu, Peizhen'
'Wu, Yicheng'

_publ_section_title
;
 Ba~3~Y~2~B~6~O~15~, a novel cubic borate
;
_journal_coeditor_code OV3004
_journal_issue 7
_journal_name_full 'Acta Crystallographica Section C'
_journal_page_first i39
_journal_page_last i41
_journal_paper_doi 10.1107/S010827011102052X
_journal_volume 67
_journal_year 2011
_chemical_formula_iupac 'Ba3 Y2 B6 O15'
_chemical_formula_moiety 'B6 Ba3 O15 Y2'
_chemical_formula_sum 'B6 Ba3 O15 Y2'
_chemical_formula_weight 894.70
_chemical_name_systematic
;
tribarium biyttrium hexaborate
;
_space_group_IT_number 206
_symmetry_cell_setting cubic
_symmetry_space_group_name_Hall '-I 2b 2c 3'
_symmetry_space_group_name_H-M 'I a -3'
_atom_sites_solution_primary direct
_atom_sites_solution_secondary difmap
_audit_creation_method SHELXL-97
_cell_angle_alpha 90.00
_cell_angle_beta 90.00
_cell_angle_gamma 90.00
_cell_formula_units_Z 8
_cell_length_a 14.253(6)
_cell_length_b 14.253(6)
_cell_length_c 14.253(6)
_cell_measurement_reflns_used 5120
_cell_measurement_temperature 153(2)
_cell_measurement_theta_max 29.9945
_cell_measurement_theta_min 2.8584
_cell_volume 2895(2)
_computing_cell_refinement 'CrystalClear (Rigaku, 2008)'
_computing_data_collection 'CrystalClear (Rigaku, 2008)'
_computing_data_reduction 'CrystalClear (Rigaku, 2008)'
_computing_molecular_graphics 'DIAMOND (Brandenburg, 2006)'
_computing_publication_material 'SHELXL97 (Sheldrick, 2008)'
_computing_structure_refinement 'SHELXL97 (Sheldrick, 2008)'
_computing_structure_solution 'SHELXS97 (Sheldrick, 2008)'
_diffrn_ambient_temperature 153(2)
_diffrn_detector_area_resol_mean 28.5714
_diffrn_measured_fraction_theta_full 1.000
_diffrn_measured_fraction_theta_max 1.000
_diffrn_measurement_device_type 'Rigaku AFC10'
_diffrn_measurement_method dtprofit.ref
_diffrn_radiation_monochromator graphite
_diffrn_radiation_source 'fine-focus sealed tube'
_diffrn_radiation_type MoK\a
_diffrn_radiation_wavelength 0.71073
_diffrn_reflns_av_R_equivalents 0.0532
_diffrn_reflns_av_sigmaI/netI 0.0175
_diffrn_reflns_limit_h_max 16
_diffrn_reflns_limit_h_min -20
_diffrn_reflns_limit_k_max 18
_diffrn_reflns_limit_k_min -17
_diffrn_reflns_limit_l_max 20
_diffrn_reflns_limit_l_min -20
_diffrn_reflns_number 12264
_diffrn_reflns_theta_full 29.99
_diffrn_reflns_theta_max 29.99
_diffrn_reflns_theta_min 2.86
_diffrn_standards_number 790
_exptl_absorpt_coefficient_mu 16.046
_exptl_absorpt_correction_T_max 1.0000
_exptl_absorpt_correction_T_min 0.6349
_exptl_absorpt_correction_type multi-scan
_exptl_absorpt_process_details '(ABSCOR; Higashi, 1995)'
_exptl_crystal_colour colourless
_exptl_crystal_density_diffrn 4.105
_exptl_crystal_density_method 'not measured'
_exptl_crystal_description Chip
_exptl_crystal_F_000 3168
_exptl_crystal_size_max 0.2200
_exptl_crystal_size_mid 0.2000
_exptl_crystal_size_min 0.1700
_refine_diff_density_max 0.813
_refine_diff_density_min -0.616
_refine_ls_extinction_coef 0.00075(4)
_refine_ls_extinction_expression Fc^*^=kFc[1+0.001xFc^2^\l^3^/sin(2\q)]^-1/4^
_refine_ls_extinction_method SHELXL
_refine_ls_goodness_of_fit_ref 1.087
_refine_ls_hydrogen_treatment constr
_refine_ls_matrix_type full
_refine_ls_number_parameters 43
_refine_ls_number_reflns 712
_refine_ls_number_restraints 0
_refine_ls_restrained_S_all 1.087
_refine_ls_R_factor_all 0.0223
_refine_ls_R_factor_gt 0.0212
_refine_ls_shift/su_max 0.001
_refine_ls_shift/su_mean 0.000
_refine_ls_structure_factor_coef Fsqd
_refine_ls_weighting_details 'calc w=1/[\s^2^(Fo^2^)+(0.0200P)^2^+30.0000P] where P=(Fo^2^+2Fc^2^)/3'
_refine_ls_weighting_scheme calc
_refine_ls_wR_factor_gt 0.0461
_refine_ls_wR_factor_ref 0.0466
_reflns_number_gt 704
_reflns_number_total 712
_reflns_threshold_expression I>2\s(I)
_cod_data_source_file ov3004.cif
_cod_data_source_block I
_cod_database_code 2018151
_cod_database_fobs_code 2018151

loop_
_symmetry_equiv_pos_as_xyz
'x, y, z'
'-x, -y+1/2, z'
'x, -y, -z+1/2'
'-x, y+1/2, -z+1/2'
'z, x, y'
'-z, -x+1/2, y'
'z, -x, -y+1/2'
'-z, x+1/2, -y+1/2'
'y, z, x'
'y, -z, -x+1/2'
'-y, z+1/2, -x+1/2'
'-y, -z+1/2, x'
'x+1/2, y+1/2, z+1/2'
'-x+1/2, -y+1, z+1/2'
'x+1/2, -y+1/2, -z+1'
'-x+1/2, y+1, -z+1'
'z+1/2, x+1/2, y+1/2'
'-z+1/2, -x+1, y+1/2'
'z+1/2, -x+1/2, -y+1'
'-z+1/2, x+1, -y+1'
'y+1/2, z+1/2, x+1/2'
'y+1/2, -z+1/2, -x+1'
'-y+1/2, z+1, -x+1'
'-y+1/2, -z+1, x+1/2'
'-x, -y, -z'
'x, y-1/2, -z'
'-x, y, z-1/2'
'x, -y-1/2, z-1/2'
'-z, -x, -y'
'z, x-1/2, -y'
'-z, x, y-1/2'
'z, -x-1/2, y-1/2'
'-y, -z, -x'
'-y, z, x-1/2'
'y, -z-1/2, x-1/2'
'y, z-1/2, -x'
'-x+1/2, -y+1/2, -z+1/2'
'x+1/2, y, -z+1/2'
'-x+1/2, y+1/2, z'
'x+1/2, -y, z'
'-z+1/2, -x+1/2, -y+1/2'
'z+1/2, x, -y+1/2'
'-z+1/2, x+1/2, y'
'z+1/2, -x, y'
'-y+1/2, -z+1/2, -x+1/2'
'-y+1/2, z+1/2, x'
'y+1/2, -z, x'
'y+1/2, z, -x+1/2'

loop_
_atom_site_type_symbol
_atom_site_label
_atom_site_fract_x
_atom_site_fract_y
_atom_site_fract_z
_atom_site_U_iso_or_equiv
_atom_site_adp_type
_atom_site_calc_flag
_atom_site_refinement_flags
_atom_site_occupancy
_atom_site_symmetry_multiplicity
_atom_site_disorder_assembly
_atom_site_disorder_group
Ba Ba1 0.368191(18) 0.0000 0.2500 0.00240(11) Uani d S 1 2 . .
Y Y1 0.0000 0.0000 0.5000 0.00163(16) Uani d S 1 6 . .
Y Y2 0.2500 0.2500 0.2500 0.00175(16) Uani d S 1 6 . .
B B1 0.1120(3) 0.0640(3) 0.3078(3) 0.0042(6) Uani d . 1 1 . .
O O1 0.02893(17) 0.04114(17) 0.34885(17) 0.0052(5) Uani d . 1 1 . .
O O2 0.1597(3) 0.0000 0.2500 0.0075(7) Uani d S 1 2 . .
O O3 0.15544(17) 0.14718(16) 0.32350(17) 0.0052(5) Uani d . 1 1 . .

loop_
_atom_site_aniso_label
_atom_site_aniso_U_11
_atom_site_aniso_U_22
_atom_site_aniso_U_33
_atom_site_aniso_U_12
_atom_site_aniso_U_13
_atom_site_aniso_U_23
Ba1 0.00277(15) 0.00186(14) 0.00258(14) 0.000 0.000 0.00051(8)
Y1 0.00163(16) 0.00163(16) 0.00163(16) -0.00058(13) -0.00058(13) 0.00058(13)
Y2 0.00175(16) 0.00175(16) 0.00175(16) 0.00034(13) 0.00034(13) 0.00034(13)
B1 0.0048(15) 0.0032(14) 0.0045(15) 0.0021(12) -0.0025(12) 0.0010(11)
O1 0.0021(10) 0.0080(11) 0.0056(10) -0.0016(8) 0.0005(8) 0.0010(8)
O2 0.0017(15) 0.0092(17) 0.0117(17) 0.000 0.000 -0.0066(13)
O3 0.0044(10) 0.0041(10) 0.0069(11) -0.0002(9) 0.0000(8) -0.0014(8)

loop_
_atom_type_symbol
_atom_type_description
_atom_type_scat_dispersion_real
_atom_type_scat_dispersion_imag
_atom_type_scat_source
B B 0.0013 0.0007 'International Tables Vol C Tables 4.2.6.8 and 6.1.1.4'
Ba Ba -0.3244 2.2819 'International Tables Vol C Tables 4.2.6.8 and 6.1.1.4'
O O 0.0106 0.0060 'International Tables Vol C Tables 4.2.6.8 and 6.1.1.4'
Y Y -2.7962 3.5667 'International Tables Vol C Tables 4.2.6.8 and 6.1.1.4'

loop_
_geom_angle_atom_site_label_1
_geom_angle_atom_site_label_2
_geom_angle_atom_site_label_3
_geom_angle_site_symmetry_1
_geom_angle_site_symmetry_3
_geom_angle
_geom_angle_publ_flag
O3 Ba1 O3 7 5 153.03(10) ?
O3 Ba1 O1 7 40 75.33(7) ?
O3 Ba1 O1 5 40 129.90(7) ?
O3 Ba1 O1 7 38 129.90(7) ?
O3 Ba1 O1 5 38 75.33(7) ?
O1 Ba1 O1 40 38 67.33(10) ?
O3 Ba1 O3 7 46_545 61.44(9) ?
O3 Ba1 O3 5 46_545 116.25(7) ?
O1 Ba1 O3 40 46_545 96.75(7) ?
O1 Ba1 O3 38 46_545 90.57(7) ?
O3 Ba1 O3 7 45 116.25(7) ?
O3 Ba1 O3 5 45 61.44(9) ?
O1 Ba1 O3 40 45 90.57(7) ?
O1 Ba1 O3 38 45 96.75(7) ?
O3 Ba1 O3 46_545 45 171.22(9) ?
O3 Ba1 O2 7 . 76.52(5) ?
O3 Ba1 O2 5 . 76.52(5) ?
O1 Ba1 O2 40 . 146.33(5) ?
O1 Ba1 O2 38 . 146.33(5) ?
O3 Ba1 O2 46_545 . 85.61(5) ?
O3 Ba1 O2 45 . 85.61(5) ?
O3 Ba1 O1 7 5 128.22(7) ?
O3 Ba1 O1 5 5 48.60(7) ?
O1 Ba1 O1 40 5 127.59(2) ?
O1 Ba1 O1 38 5 62.75(9) ?
O3 Ba1 O1 46_545 5 69.43(6) ?
O3 Ba1 O1 45 5 109.72(6) ?
O2 Ba1 O1 . 5 84.76(5) ?
O3 Ba1 O1 7 7 48.60(7) ?
O3 Ba1 O1 5 7 128.22(7) ?
O1 Ba1 O1 40 7 62.75(9) ?
O1 Ba1 O1 38 7 127.59(2) ?
O3 Ba1 O1 46_545 7 109.72(6) ?
O3 Ba1 O1 45 7 69.43(6) ?
O2 Ba1 O1 . 7 84.76(5) ?
O1 Ba1 O1 5 7 169.52(9) ?
O3 Ba1 B1 7 5 141.57(8) ?
O3 Ba1 B1 5 5 24.73(8) ?
O1 Ba1 B1 40 5 138.70(8) ?
O1 Ba1 B1 38 5 72.22(8) ?
O3 Ba1 B1 46_545 5 91.58(8) ?
O3 Ba1 B1 45 5 86.07(8) ?
O2 Ba1 B1 . 5 74.46(7) ?
O1 Ba1 B1 5 5 24.97(8) ?
O1 Ba1 B1 7 5 149.05(8) ?
O3 Ba1 B1 7 7 24.73(8) ?
O3 Ba1 B1 5 7 141.57(8) ?
O1 Ba1 B1 40 7 72.22(8) ?
O1 Ba1 B1 38 7 138.70(8) ?
O3 Ba1 B1 46_545 7 86.07(8) ?
O3 Ba1 B1 45 7 91.58(8) ?
O2 Ba1 B1 . 7 74.46(7) ?
O1 Ba1 B1 5 7 149.05(8) ?
O1 Ba1 B1 7 7 24.97(8) ?
B1 Ba1 B1 5 7 148.92(13) ?
O3 Ba1 Y2 7 3 33.60(5) ?
O3 Ba1 Y2 5 3 129.31(5) ?
O1 Ba1 Y2 40 3 99.39(5) ?
O1 Ba1 Y2 38 3 123.25(5) ?
O3 Ba1 Y2 46_545 3 34.18(5) ?
O3 Ba1 Y2 45 3 139.63(5) ?
O2 Ba1 Y2 . 3 64.697(3) ?
O1 Ba1 Y2 5 3 94.85(5) ?
O1 Ba1 Y2 7 3 80.64(4) ?
B1 Ba1 Y2 5 3 109.55(6) ?
B1 Ba1 Y2 7 3 55.69(7) ?
O1 Y1 O1 11_545 35_566 180.0 ?
O1 Y1 O1 11_545 18_545 96.87(8) ?
O1 Y1 O1 35_566 18_545 83.13(8) ?
O1 Y1 O1 11_545 25_556 83.13(8) ?
O1 Y1 O1 35_566 25_556 96.87(8) ?
O1 Y1 O1 18_545 25_556 83.13(8) ?
O1 Y1 O1 11_545 . 96.87(8) ?
O1 Y1 O1 35_566 . 83.13(8) ?
O1 Y1 O1 18_545 . 96.87(8) ?
O1 Y1 O1 25_556 . 180.0 ?
O1 Y1 O1 11_545 42_455 83.13(8) ?
O1 Y1 O1 35_566 42_455 96.87(8) ?
O1 Y1 O1 18_545 42_455 180.0 ?
O1 Y1 O1 25_556 42_455 96.87(8) ?
O1 Y1 O1 . 42_455 83.13(8) ?
O1 Y1 Ba1 11_545 14_545 106.32(6) ?
O1 Y1 Ba1 35_566 14_545 73.68(6) ?
O1 Y1 Ba1 18_545 14_545 47.86(6) ?
O1 Y1 Ba1 25_556 14_545 41.01(6) ?
O1 Y1 Ba1 . 14_545 138.99(6) ?
O1 Y1 Ba1 42_455 14_545 132.14(6) ?
O1 Y1 Ba1 11_545 41 132.14(6) ?
O1 Y1 Ba1 35_566 41 47.86(6) ?
O1 Y1 Ba1 18_545 41 41.01(6) ?
O1 Y1 Ba1 25_556 41 106.32(6) ?
O1 Y1 Ba1 . 41 73.68(6) ?
O1 Y1 Ba1 42_455 41 138.99(6) ?
Ba1 Y1 Ba1 14_545 41 65.635(2) ?
O1 Y1 Ba1 11_545 17_445 47.86(6) ?
O1 Y1 Ba1 35_566 17_445 132.14(6) ?
O1 Y1 Ba1 18_545 17_445 138.99(6) ?
O1 Y1 Ba1 25_556 17_445 73.68(6) ?
O1 Y1 Ba1 . 17_445 106.32(6) ?
O1 Y1 Ba1 42_455 17_445 41.01(6) ?
Ba1 Y1 Ba1 14_545 17_445 114.365(2) ?
Ba1 Y1 Ba1 41 17_445 180.0 ?
O1 Y1 Ba1 11_545 38_455 73.68(6) ?
O1 Y1 Ba1 35_566 38_455 106.32(6) ?
O1 Y1 Ba1 18_545 38_455 132.14(6) ?
O1 Y1 Ba1 25_556 38_455 138.99(6) ?
O1 Y1 Ba1 . 38_455 41.01(6) ?
O1 Y1 Ba1 42_455 38_455 47.86(6) ?
Ba1 Y1 Ba1 14_545 38_455 180.0 ?
Ba1 Y1 Ba1 41 38_455 114.365(2) ?
Ba1 Y1 Ba1 17_445 38_455 65.635(2) ?
O1 Y1 Ba1 11_545 33_556 41.01(6) ?
O1 Y1 Ba1 35_566 33_556 138.99(6) ?
O1 Y1 Ba1 18_545 33_556 73.68(6) ?
O1 Y1 Ba1 25_556 33_556 47.86(6) ?
O1 Y1 Ba1 . 33_556 132.14(6) ?
O1 Y1 Ba1 42_455 33_556 106.32(6) ?
Ba1 Y1 Ba1 14_545 33_556 65.635(2) ?
Ba1 Y1 Ba1 41 33_556 114.365(2) ?
Ba1 Y1 Ba1 17_445 33_556 65.635(2) ?
Ba1 Y1 Ba1 38_455 33_556 114.365(2) ?
O1 Y1 Ba1 11_545 9 138.99(6) ?
O1 Y1 Ba1 35_566 9 41.01(6) ?
O1 Y1 Ba1 18_545 9 106.32(6) ?
O1 Y1 Ba1 25_556 9 132.14(6) ?
O1 Y1 Ba1 . 9 47.86(6) ?
O1 Y1 Ba1 42_455 9 73.68(6) ?
Ba1 Y1 Ba1 14_545 9 114.365(2) ?
Ba1 Y1 Ba1 41 9 65.635(2) ?
Ba1 Y1 Ba1 17_445 9 114.365(2) ?
Ba1 Y1 Ba1 38_455 9 65.635(2) ?
Ba1 Y1 Ba1 33_556 9 180.0 ?
O3 Y2 O3 37 . 180.00(9) ?
O3 Y2 O3 37 41 101.07(8) ?
O3 Y2 O3 . 41 78.93(8) ?
O3 Y2 O3 37 5 78.93(8) ?
O3 Y2 O3 . 5 101.07(8) ?
O3 Y2 O3 41 5 180.00(9) ?
O3 Y2 O3 37 9 78.93(8) ?
O3 Y2 O3 . 9 101.07(8) ?
O3 Y2 O3 41 9 78.93(8) ?
O3 Y2 O3 5 9 101.07(8) ?
O3 Y2 O3 37 45 101.07(8) ?
O3 Y2 O3 . 45 78.93(8) ?
O3 Y2 O3 41 45 101.07(8) ?
O3 Y2 O3 5 45 78.93(8) ?
O3 Y2 O3 9 45 180.00(10) ?
O3 Y2 Ba1 37 9 137.78(6) ?
O3 Y2 Ba1 . 9 42.22(6) ?
O3 Y2 Ba1 41 9 45.62(6) ?
O3 Y2 Ba1 5 9 134.38(6) ?
O3 Y2 Ba1 9 9 70.56(6) ?
O3 Y2 Ba1 45 9 109.44(6) ?
O3 Y2 Ba1 37 45 42.22(6) ?
O3 Y2 Ba1 . 45 137.78(6) ?
O3 Y2 Ba1 41 45 134.38(6) ?
O3 Y2 Ba1 5 45 45.62(6) ?
O3 Y2 Ba1 9 45 109.44(6) ?
O3 Y2 Ba1 45 45 70.56(6) ?
Ba1 Y2 Ba1 9 45 180.0 ?
O3 Y2 Ba1 37 . 109.44(6) ?
O3 Y2 Ba1 . . 70.56(6) ?
O3 Y2 Ba1 41 . 137.78(6) ?
O3 Y2 Ba1 5 . 42.22(6) ?
O3 Y2 Ba1 9 . 134.38(6) ?
O3 Y2 Ba1 45 . 45.62(6) ?
Ba1 Y2 Ba1 9 . 112.731(2) ?
Ba1 Y2 Ba1 45 . 67.269(2) ?
O3 Y2 Ba1 37 5 45.62(6) ?
O3 Y2 Ba1 . 5 134.38(6) ?
O3 Y2 Ba1 41 5 109.44(6) ?
O3 Y2 Ba1 5 5 70.56(6) ?
O3 Y2 Ba1 9 5 42.22(6) ?
O3 Y2 Ba1 45 5 137.78(6) ?
Ba1 Y2 Ba1 9 5 112.731(2) ?
Ba1 Y2 Ba1 45 5 67.269(2) ?
Ba1 Y2 Ba1 . 5 112.731(2) ?
O3 Y2 Ba1 37 37 70.56(6) ?
O3 Y2 Ba1 . 37 109.44(6) ?
O3 Y2 Ba1 41 37 42.22(6) ?
O3 Y2 Ba1 5 37 137.78(6) ?
O3 Y2 Ba1 9 37 45.62(6) ?
O3 Y2 Ba1 45 37 134.38(6) ?
Ba1 Y2 Ba1 9 37 67.269(2) ?
Ba1 Y2 Ba1 45 37 112.731(2) ?
Ba1 Y2 Ba1 . 37 180.0 ?
Ba1 Y2 Ba1 5 37 67.269(2) ?
O3 Y2 Ba1 37 41 134.38(6) ?
O3 Y2 Ba1 . 41 45.62(6) ?
O3 Y2 Ba1 41 41 70.56(6) ?
O3 Y2 Ba1 5 41 109.44(6) ?
O3 Y2 Ba1 9 41 137.78(6) ?
O3 Y2 Ba1 45 41 42.22(6) ?
Ba1 Y2 Ba1 9 41 67.269(2) ?
Ba1 Y2 Ba1 45 41 112.731(2) ?
Ba1 Y2 Ba1 . 41 67.269(2) ?
Ba1 Y2 Ba1 5 41 180.000(7) ?
Ba1 Y2 Ba1 37 41 112.731(2) ?
O3 B1 O1 . . 122.5(3) y
O3 B1 O2 . . 116.3(3) y
O1 B1 O2 . . 121.2(3) y
O3 B1 Ba1 . 9 57.42(17) ?
O1 B1 Ba1 . 9 69.53(18) ?
O2 B1 Ba1 . 9 159.0(2) ?
B1 O1 Y1 . . 128.9(2) ?
B1 O1 Ba1 . 38_455 123.7(2) ?
Y1 O1 Ba1 . 38_455 106.23(9) ?
B1 O1 Ba1 . 9 85.50(19) ?
Y1 O1 Ba1 . 9 98.24(8) ?
Ba1 O1 Ba1 38_455 9 98.23(7) ?
B1 O2 B1 3 . 122.0(4) y
B1 O2 Ba1 3 . 119.0(2) ?
B1 O2 Ba1 . . 119.0(2) ?
B1 O3 Y2 . . 140.0(2) ?
B1 O3 Ba1 . 9 97.9(2) ?
Y2 O3 Ba1 . 9 104.18(9) ?
B1 O3 Ba1 . 41 107.0(2) ?
Y2 O3 Ba1 . 41 100.20(8) ?
Ba1 O3 Ba1 9 41 102.59(8) ?

loop_
_geom_bond_atom_site_label_1
_geom_bond_atom_site_label_2
_geom_bond_site_symmetry_2
_geom_bond_distance
_geom_bond_publ_flag
Ba1 O1 5 3.018(3) y
Ba1 O2 . 2.971(4) y
Ba1 O3 7 2.732(3) y
Ba1 O3 45 2.862(3) y
Ba1 O3 5 2.732(3) ?
Ba1 O1 40 2.753(3) ?
Ba1 O1 38 2.753(3) ?
Ba1 O3 46_545 2.862(3) ?
Ba1 O1 7 3.018(3) ?
Ba1 B1 5 3.211(4) ?
Ba1 B1 7 3.211(4) ?
Ba1 Y2 3 3.9414(17) ?
Y1 O1 11_545 2.271(3) ?
Y1 O1 35_566 2.271(3) ?
Y1 O1 18_545 2.271(3) ?
Y1 O1 25_556 2.271(3) ?
Y1 O1 . 2.271(3) y
Y1 O1 42_455 2.271(3) ?
Y1 Ba1 14_545 4.0282(17) ?
Y1 Ba1 41 4.0282(17) ?
Y1 Ba1 17_445 4.0282(17) ?
Y1 Ba1 38_455 4.0282(17) ?
Y1 Ba1 33_556 4.0282(17) ?
Y1 Ba1 9 4.0282(17) ?
Y2 O3 37 2.250(3) ?
Y2 O3 . 2.250(3) y
Y2 O3 41 2.250(3) ?
Y2 O3 5 2.250(3) ?
Y2 O3 9 2.250(3) ?
Y2 O3 45 2.250(3) ?
Y2 Ba1 9 3.9414(17) ?
Y2 Ba1 45 3.9414(17) ?
Y2 Ba1 5 3.9414(17) ?
Y2 Ba1 37 3.9414(17) ?
Y2 Ba1 41 3.9414(17) ?
B1 O1 . 1.360(4) y
B1 O2 . 1.406(4) y
B1 O3 . 1.356(4) y
B1 Ba1 9 3.211(4) ?
O1 Ba1 38_455 2.753(3) ?
O1 Ba1 9 3.018(3) ?
O2 B1 3 1.406(4) ?
O3 Ba1 9 2.732(3) ?
O3 Ba1 41 2.862(3) ?
